data_2003960
loop_
_publ_author_name
'Mukherjee, K.'
'Banerjee, T.'
'Roychowdhury, P.'
'Yamane, T.'

_publ_section_title
;<i>N</i>-Benzenesulfonylglycylglycine, (I), and
 Tetrakis(\m-<i>N</i>-benzenesulfonylglycylglycinato)bis[aquacopper(II)](<i>Cu</i>---<i>Cu</i>)--Water
 (1/4), (II)
;
_journal_issue 10
_journal_name_full 'Acta Crystallographica Section C'
_journal_page_first 2025
_journal_page_last 2028
_journal_paper_doi 10.1107/S0108270194005214
_journal_volume 51
_journal_year 1995
_chemical_compound_source Synthesized
_chemical_formula_moiety 'C20 H24 Cu1 N4 O12 S2,2(H2 O1)'
_chemical_formula_sum 'C20 H28 Cu N4 O13 S2'
_chemical_formula_weight 659.5
_space_group_IT_number 2
_symmetry_cell_setting triclinic
_symmetry_space_group_name_Hall '-P 1'
_symmetry_space_group_name_H-M 'P -1'
_atom_type_scat_source IntTabIV
_cell_angle_alpha 97.66(3)
_cell_angle_beta 83.12(3)
_cell_angle_gamma 95.82(2)
_cell_formula_units_Z 2
_cell_length_a 13.716(3)
_cell_length_b 12.374(3)
_cell_length_c 7.992(4)
_cell_measurement_reflns_used 16
_cell_measurement_temperature 297
_cell_measurement_theta_max 25
_cell_measurement_theta_min 10
_cell_volume 1329.6(8)
_diffrn_measurement_device 'Rigaku four circle AFC-V'
_diffrn_measurement_method \w/2\q
_diffrn_radiation_type 'Cu K\a'
_diffrn_radiation_wavelength 1.5418
_diffrn_reflns_av_R_equivalents 0.024
_diffrn_reflns_limit_h_max 16
_diffrn_reflns_limit_h_min -16
_diffrn_reflns_limit_k_max 14
_diffrn_reflns_limit_k_min -14
_diffrn_reflns_limit_l_max 9
_diffrn_reflns_limit_l_min -9
_diffrn_reflns_number 4240
_diffrn_reflns_theta_max 62.5
_diffrn_standards_decay_% <2
_diffrn_standards_interval_count 50
_diffrn_standards_number 3
_exptl_absorpt_coefficient_mu 3.229
_exptl_absorpt_correction_type none
_exptl_crystal_colour 'Deep blue'
_exptl_crystal_density_diffrn 1.65
_exptl_crystal_density_meas 1.61
_exptl_crystal_description Plate
_exptl_crystal_size_max 0.30
_exptl_crystal_size_mid 0.25
_exptl_crystal_size_min 0.20
_refine_diff_density_max 1.225
_refine_diff_density_min -1.067
_refine_ls_extinction_method none
_refine_ls_goodness_of_fit_obs 1.13
_refine_ls_hydrogen_treatment noref
_refine_ls_number_parameters 361
_refine_ls_number_reflns 3901
_refine_ls_R_factor_obs 0.0574
_refine_ls_shift/esd_max .177
_refine_ls_structure_factor_coef F
_refine_ls_weighting_details w=4.67/[\s^2^(F)]
_refine_ls_weighting_scheme calc
_refine_ls_wR_factor_obs 0.0599
_reflns_number_observed 3901
_reflns_number_total 4201
_reflns_observed_criterion I>=2.5\s(I)
_cod_data_source_file ab1088.cif
_cod_data_source_block ab1088b
_cod_depositor_comments
;
 Marking attached hydrogen atoms.

 Antanas Vaitkus,
 2017-08-07

The following automatic conversions were performed:

'_refine_ls_weighting_scheme' value 'w=4.67/[\s^2^(F)]' was changed
to 'calc'. New tag '_refine_ls_weighting_details' was created. The
value of the new tag was set to 'w=4.67/[\s^2^(F)]'.

Automatic conversion script
Id: cif_fix_values 3143 2015-03-26 13:38:13Z robertas 
;
_cod_original_formula_sum 'C20 H28 Cu1 N4 O13 S2'
_cod_database_code 2003960

loop_
_symmetry_equiv_pos_as_xyz
x,y,z
-x,-y,-z

loop_
_atom_site_label
_atom_site_fract_x
_atom_site_fract_y
_atom_site_fract_z
_atom_site_U_iso_or_equiv
_atom_site_attached_hydrogens
Cu .9898 .5462 1.6597(1) .0332(2) 0
O(1W) .9712(2) .6109(3) 1.9277(4) .0355(9) 2
O(2W) .0138(3) .8680(4) .7686(6) .0620(1) 2
O(3W) .0354(3) .1152(4) .6977(8) .0760(2) 2
C(1A) 1.4366(3) .6753(4) .5864(6) .033(1) 0
C(2A) 1.3830(5) .5785(5) .5315(8) .060(2) 0
C(3A) 1.3924(6) .5403(6) .3599(9) .071(3) 0
C(4A) 1.4528(5) .5967(6) .2467(7) .060(2) 0
C(5A) 1.5050(5) .6940(6) .3005(8) .057(2) 0
C(6A) 1.4963(4) .7329(5) .4727(7) .050(2) 0
S(A) 1.4339(1) .7233(1) .8053(1) .0360(4) 0
O(1A) 1.5173(3) .6860(4) .8650(5) .058(1) 0
O(2A) 1.4225(4) .8379(3) .8235(5) .059(2) 0
N(1A) 1.3370(3) .6628(3) .9024(5) .036(1) 0
C(7A) 1.2407(4) .7007(5) .8994(6) .043(2) 0
C(8A) 1.1889(3) .7327(4) 1.0746(6) .032(1) 0
O(3A) 1.1025(2) .7536(3) 1.0896(5) .040(1) 0
N(2A) 1.2411(3) .7357(3) 1.2056(5) .033(1) 0
C(9A) 1.1960(4) .7490(4) 1.3792(6) .036(1) 0
C(10A) 1.1266(3) .6523(3) 1.4256(6) .028(1) 0
O(4A) 1.0905(2) .6584(3) 1.5804(4) .033(1) 0
O(5A) 1.1102(2) .5753(2) 1.3127(4) .032(1) 0
C(1B) .7190(4) .9596(3) .8075(6) .032(1) 0
C(2B) .6260(4) .9952(4) .8206(7) .042(2) 0
C(3B) .5930(4) 1.0247(4) .6736(8) .047(2) 0
C(4B) .6518(4) 1.0146(4) .5198(7) .044(2) 0
C(5B) .7436(4) .9781(4) .5088(6) .042(2) 0
C(6B) .7798(4) .9502(4) .6528(6) .037(1) 0
S(B) .7638(1) .9309(1) .9928(2) .0442(4) 0
O(1B) .6811(4) .9123(4) 1.1151(5) .062(2) 0
O(2B) .8397(5) 1.0142(4) 1.0327(7) .084(2) 0
N(1B) .8178(3) .8182(3) .9485(5) .037(1) 0
C(7B) .7581(3) .7135(4) .9384(6) .031(1) 0
C(8B) .7515(3) .6576(3) 1.0993(6) .029(1) 0
O(3B) .7042(3) .5690(3) 1.1061(5) .045(1) 0
N(2B) .7979(3) .7130(3) 1.2274(5) .031(1) 0
C(9B) .7878(3) .6781(4) 1.3949(6) .033(1) 0
C(10B) .8701(3) .6113(3) 1.4261(5) .026(1) 0
O(4B) .8910(2) .6240(3) 1.5780(4) .033(1) 0
O(5B) .9080(2) .5483(3) 1.3054(4) .033(1) 0
H2A 1.344 .539 .604 .060 0
H3A 1.341 .477 .321 .071 0
H4A 1.462 .563 .120 .060 0
H5A 1.544 .732 .225 .057 0
H6A 1.538 .796 .516 .050 0
H1NA 1.342 .612 .952 .036 0
H71A 1.247 .753 .848 .043 0
H72A 1.209 .652 .850 .043 0
H2NA 1.306 .723 1.191 .033 0
H91A 1.161 .809 1.402 .036 0
H92A 1.244 .769 1.444 .036 0
H2B .584 1.002 .933 .042 0
H3B .526 1.046 .679 .047 0
H4B .629 1.03 .426 .044 0
H5B .782 .973 .409 .042 0
H6B .841 .929 .647 .037 0
H1NB .880 .827 .8979 .037 0
H71B .779 .667 .838 .031 0
H72B .692 .718 .915 .031 0
H2NB .832 .767 1.211 .031 0
H91B .737 .639 1.406 .033 0
H92B .787 .734 1.480 .033 0

loop_
_geom_angle_atom_site_label_1
_geom_angle_atom_site_label_2
_geom_angle_atom_site_label_3
_geom_angle_site_symmetry_1
_geom_angle_site_symmetry_3
_geom_angle
_geom_angle_publ_flag
O(5A) Cu O(5B) 2_768 2_768 89.5(2) yes
O(1W) Cu O(5B) . 2_768 92.40(10) yes
O(1W) Cu O(5A) . 2_768 93.5(2) yes
O(4B) Cu O(5B) . 2_768 168.3(2) yes
O(4B) Cu O(5A) . 2_768 88.4(2) yes
O(4B) Cu O(1W) . . 99.2(2) yes
O(4A) Cu O(5B) . 2_768 91.6(2) yes
O(4A) Cu O(5A) . 2_768 167.9(2) yes
O(4A) Cu O(1W) . . 98.4(2) yes
O(4A) Cu O(4B) . . 88.0(2) yes
Cu Cu O(5B) 2_768 2_768 85.20(10) yes
Cu Cu O(5A) 2_768 2_768 83.30(10) yes
Cu Cu O(1W) 2_768 . 176.00(10) yes
Cu Cu O(4B) 2_768 . 83.10(10) yes
Cu Cu O(4A) 2_768 . 84.80(10) yes
C(1A) C(2A) C(3A) . . 118.6(6) yes
C(2A) C(3A) C(4A) . . 120.8(7) yes
C(3A) C(4A) C(5A) . . 120.7(6) yes
C(4A) C(5A) C(6A) . . 118.9(6) yes
C(5A) C(6A) C(1A) . . 120.3(6) yes
C(6A) C(1A) C(2A) . . 120.7(5) yes
C(1A) S(A) O(1A) . . 107.4(3) yes
C(1A) S(A) O(2A) . . 107.1(3) yes
C(1A) S(A) N(1A) . . 107.7(3) yes
S(A) C(1A) C(2A) . . 120.6(4) yes
S(A) C(1A) C(6A) . . 118.6(4) yes
O(1A) S(A) N(1A) . . 106.4(3) yes
O(2A) S(A) N(1A) . . 108.4(3) yes
S(A) N(1A) C(7A) . . 120.1(4) yes
O(1A) S(A) O(2A) . . 119.5(3) yes
N(1A) C(7A) C(8A) . . 113.4(4) yes
C(7A) C(8A) O(3A) . . 119.5(4) yes
C(7A) C(8A) N(2A) . . 117.0(4) yes
O(3A) C(8A) N(2A) . . 123.5(5) yes
C(8A) N(2A) C(9A) . . 121.9(4) yes
N(2A) C(9A) C(10A) . . 113.6(4) yes
C(9A) C(10A) O(4A) . . 115.2(4) yes
C(9A) C(10A) O(5A) . . 118.5(4) yes
O(4A) C(10A) O(5A) . . 126.3(4) yes
C(1B) C(2B) C(3B) . . 118.2(5) yes
C(2B) C(3B) C(4B) . . 120.5(5) yes
C(3B) C(4B) C(5B) . . 120.5(5) yes
C(4B) C(5B) C(6B) . . 120.7(5) yes
C(5B) C(6B) C(1B) . . 118.2(5) yes
C(6B) C(1B) C(2B) . . 121.9(5) yes
C(1B) S(B) O(1B) . . 107.8(3) yes
C(1B) S(B) O(2B) . . 107.2(3) yes
C(1B) S(B) N(1B) . . 108.4(2) yes
S(B) C(1B) C(2B) . . 118.5(4) yes
S(B) C(1B) C(6B) . . 119.5(4) yes
O(1B) S(B) N(1B) . . 107.7(3) yes
O(2B) S(B) N(1B) . . 105.5(3) yes
S(B) N(1B) C(7B) . . 119.4(4) yes
O(1B) S(B) O(2B) . . 119.8(3) yes
N(1B) C(7B) C(8B) . . 113.4(4) yes
C(7B) C(8B) O(3B) . . 119.7(4) yes
C(7B) C(8B) N(2B) . . 116.0(4) yes
O(3B) C(8B) N(2B) . . 124.3(5) yes
C(8B) N(2B) C(9B) . . 122.5(4) yes
N(2B) C(9B) C(10B) . . 114.3(4) yes
C(9B) C(10B) O(4B) . . 114.6(4) yes
C(9B) C(10B) O(5B) . . 119.0(4) yes
O(4B) C(10B) O(5B) . . 126.4(4) yes

loop_
_geom_bond_atom_site_label_1
_geom_bond_atom_site_label_2
_geom_bond_site_symmetry_2
_geom_bond_distance
_geom_bond_publ_flag
Cu Cu 2_768 2.6490(10) yes
Cu O(4A) . 1.968(3) yes
Cu O(4B) . 1.958(3) yes
Cu O(5B) 2_768 1.980(3) yes
Cu O(1W) . 2.179(3) yes
Cu O(5A) 2_768 1.946(3) yes
C(1A) C(2A) . 1.388(8) yes
C(2A) C(3A) . 1.385(9) yes
C(3A) C(4A) . 1.365(9) yes
C(4A) C(5A) . 1.381(9) yes
C(5A) C(6A) . 1.391(8) yes
C(6A) C(1A) . 1.371(7) yes
C(1A) S(A) . 1.768(5) yes
S(A) O(1A) . 1.430(5) yes
S(A) O(2A) . 1.429(4) yes
S(A) N(1A) . 1.623(4) yes
N(1A) C(7A) . 1.450(7) yes
C(7A) C(8A) . 1.514(6) yes
C(8A) O(3A) . 1.227(5) yes
C(8A) N(2A) . 1.332(7) yes
N(2A) C(9A) . 1.445(6) yes
C(9A) C(10A) . 1.509(6) yes
C(10A) O(4A) . 1.272(6) yes
C(10A) O(5A) . 1.244(5) yes
C(1B) C(2B) . 1.379(8) yes
C(2B) C(3B) . 1.412(9) yes
C(3B) C(4B) . 1.385(8) yes
C(4B) C(5B) . 1.369(8) yes
C(5B) C(6B) . 1.403(8) yes
C(6B) C(1B) . 1.404(7) yes
C(1B) S(B) . 1.761(6) yes
S(B) O(1B) . 1.427(5) yes
S(B) O(2B) . 1.422(6) yes
S(B) N(1B) . 1.623(4) yes
N(1B) C(7B) . 1.459(6) yes
C(7B) C(8B) . 1.529(7) yes
C(8B) O(3B) . 1.220(5) yes
C(8B) N(2B) . 1.343(6) yes
N(2B) C(9B) . 1.448(7) yes
C(9B) C(10B) . 1.527(7) yes
C(10B) O(4B) . 1.267(5) yes
C(10B) O(5B) . 1.253(5) yes
C(2A) H2A . 0.900 no
C(3A) H3A . 1.032 no
C(4A) H4A . 1.039 no
C(5A) H5A . 0.900 no
C(6A) H6A . 0.971 no
N(1A) H1NA . 0.800 no
C(7A) H71A . 0.800 no
C(7A) H72A . 0.800 no
C(9A) H91A . 0.908 no
C(9A) H92A . 0.884 no
N(2A) H2NA . 0.908 no
C(2B) H2B . 1.002 no
C(3B) H3B . 0.979 no
C(4B) H4B . 0.897 no
C(5B) H5B . 0.901 no
C(6B) H6B . 1.0 no
N(1B) H1NB . 0.907 no
C(7B) H71B . 0.955 no
C(7B) H72B . 0.956 no
C(9B) H92B . 0.905 no
C(9B) H91B . 0.807 no
N(2B) H2NB . 0.798 no

loop_
_geom_torsion_atom_site_label_1
_geom_torsion_atom_site_label_2
_geom_torsion_atom_site_label_3
_geom_torsion_atom_site_label_4
_geom_torsion
_geom_torsion_publ_flag
C(1A) S(A) N(1A) C(7A) -78.9(4) yes
O(1A) S(A) N(1A) C(7A) 166.3(4) yes
O(2A) S(A) N(1A) C(7A) 36.6(5) yes
S(A) N(1A) C(7A) C(8A) -122.7(4) yes
N(1A) C(7A) C(8A) O(3A) -171.4(5) yes
N(1A) C(7A) C(8A) N(2A) 8.2(7) yes
C(7A) C(8A) N(2A) C(9A) -170.6(5) yes
O(3A) C(8A) N(2A) C(9A) 8.9(7) yes
C(8A) N(2A) C(9A) C(10A) 67.6(6) yes
N(2A) C(9A) C(10A) O(4A) 175.7(4) yes
N(2A) C(9A) C(10A) O(5A) -4.0(6) yes
C(1B) S(B) N(1B) C(7B) -78.9(4) yes
O(1B) S(B) N(1B) C(7B) 37.5(5) yes
O(2B) S(B) N(1B) C(7B) 166.6(4) yes
S(B) N(1B) C(7B) C(8B) -99.3(4) yes
N(1B) C(7B) C(8B) O(3B) -179.5(5) yes
N(1B) C(7B) C(8B) N(2B) 2.1(6) yes
C(7B) C(8B) N(2B) C(9B) 171.7(4) yes
O(3B) C(8B) N(2B) C(9B) -6.7(8) yes
C(8B) N(2B) C(9B) C(10B) 96.4(5) yes
N(2B) C(9B) C(10B) O(4B) 147.8(4) yes
N(2B) C(9B) C(10B) O(5B) -34.2(6) yes
